data_2230167
loop_
_publ_author_name
'Yin, Xin'

_publ_section_title
;
 Diammonium tricadmium tris(sulfate) dihydroxide dihydrate
;
_journal_coeditor_code WM2470
_journal_issue 5
_journal_name_full 'Acta Crystallographica Section E'
_journal_page_first i31
_journal_paper_doi 10.1107/S1600536811012979
_journal_volume 67
_journal_year 2011
_chemical_formula_iupac 'Cd3 H6 O16 S3, 2N H4'
_chemical_formula_moiety 'Cd3 H6 O16 S3, 2(H4 N)'
_chemical_formula_sum 'Cd3 H14 N2 O16 S3'
_chemical_formula_weight 731.51
_chemical_name_systematic
;
Diammonium tricadmium tris(sulfate) dihydroxide dihydrate
;
_space_group_IT_number 36
_symmetry_cell_setting orthorhombic
_symmetry_space_group_name_Hall 'C 2c -2'
_symmetry_space_group_name_H-M 'C m c 21'
_atom_sites_solution_hydrogens geom
_atom_sites_solution_primary direct
_atom_sites_solution_secondary difmap
_audit_creation_method SHELXL-97
_cell_angle_alpha 90.00
_cell_angle_beta 90.00
_cell_angle_gamma 90.00
_cell_formula_units_Z 4
_cell_length_a 18.906(3)
_cell_length_b 7.9483(11)
_cell_length_c 9.9809(13)
_cell_measurement_reflns_used 12815
_cell_measurement_temperature 296(2)
_cell_measurement_theta_max 27.47
_cell_measurement_theta_min 1.70
_cell_volume 1499.8(4)
_computing_cell_refinement 'SAINT-Plus (Bruker, 2003)'
_computing_data_collection 'SMART (Bruker, 2001)'
_computing_data_reduction 'SAINT-Plus (Bruker, 2003)'
_computing_molecular_graphics
;<i>Mercury</i> (Macrae <i>et al.</i>, 2006) and
<i>DIAMOND</i> (Brandenburg, 2006)
;
_computing_publication_material 'SHELXTL (Sheldrick, 2008)'
_computing_structure_refinement 'SHELXTL (Sheldrick, 2008)'
_computing_structure_solution 'SHELXTL (Sheldrick, 2008)'
_diffrn_ambient_temperature 296(2)
_diffrn_measured_fraction_theta_full 0.998
_diffrn_measured_fraction_theta_max 0.998
_diffrn_measurement_device_type 'Bruker SMART CCD'
_diffrn_measurement_method '\f and \w-scans'
_diffrn_radiation_monochromator graphite
_diffrn_radiation_source 'fine-focus sealed tube'
_diffrn_radiation_type MoK\a
_diffrn_radiation_wavelength 0.71073
_diffrn_reflns_av_R_equivalents 0.0512
_diffrn_reflns_av_sigmaI/netI 0.0470
_diffrn_reflns_limit_h_max 24
_diffrn_reflns_limit_h_min -24
_diffrn_reflns_limit_k_max 10
_diffrn_reflns_limit_k_min -10
_diffrn_reflns_limit_l_max 12
_diffrn_reflns_limit_l_min -12
_diffrn_reflns_number 7060
_diffrn_reflns_theta_full 27.47
_diffrn_reflns_theta_max 27.47
_diffrn_reflns_theta_min 3.45
_diffrn_standards_number 0
_exptl_absorpt_coefficient_mu 4.722
_exptl_absorpt_correction_T_max 0.7038
_exptl_absorpt_correction_T_min 0.6011
_exptl_absorpt_correction_type multi-scan
_exptl_absorpt_process_details '(SADABS; Sheldrick, 2003)'
_exptl_crystal_colour colourless
_exptl_crystal_density_diffrn 3.240
_exptl_crystal_density_method 'not measured'
_exptl_crystal_description block
_exptl_crystal_F_000 1392
_exptl_crystal_size_max 0.12
_exptl_crystal_size_mid 0.10
_exptl_crystal_size_min 0.08
_refine_diff_density_max 0.676
_refine_diff_density_min -1.308
_refine_ls_abs_structure_details 'Flack (1983), 825 Friedel pairs'
_refine_ls_abs_structure_Flack -0.07(4)
_refine_ls_extinction_method none
_refine_ls_goodness_of_fit_ref 1.084
_refine_ls_hydrogen_treatment constr
_refine_ls_matrix_type full
_refine_ls_number_parameters 118
_refine_ls_number_reflns 1770
_refine_ls_number_restraints 1
_refine_ls_restrained_S_all 1.084
_refine_ls_R_factor_all 0.0278
_refine_ls_R_factor_gt 0.0274
_refine_ls_shift/su_max 0.000
_refine_ls_shift/su_mean 0.000
_refine_ls_structure_factor_coef Fsqd
_refine_ls_weighting_details 'calc w=1/[\s^2^(Fo^2^)+(0.0328P)^2^+1.1583P] where P=(Fo^2^+2Fc^2^)/3'
_refine_ls_weighting_scheme calc
_refine_ls_wR_factor_gt 0.0654
_refine_ls_wR_factor_ref 0.0656
_reflns_number_gt 1739
_reflns_number_total 1770
_reflns_threshold_expression I>2\s(I)
_cod_data_source_file wm2470.cif
_cod_data_source_block I
_cod_database_code 2230167
_cod_database_fobs_code 2230167

loop_
_symmetry_equiv_pos_as_xyz
'x, y, z'
'-x, -y, z+1/2'
'-x, y, z'
'x, -y, z+1/2'
'x+1/2, y+1/2, z'
'-x+1/2, -y+1/2, z+1/2'
'-x+1/2, y+1/2, z'
'x+1/2, -y+1/2, z+1/2'

loop_
_atom_site_type_symbol
_atom_site_label
_atom_site_fract_x
_atom_site_fract_y
_atom_site_fract_z
_atom_site_U_iso_or_equiv
_atom_site_adp_type
_atom_site_calc_flag
_atom_site_refinement_flags
_atom_site_occupancy
_atom_site_disorder_assembly
_atom_site_disorder_group
Cd Cd1 0.588435(18) 0.46065(4) 0.29502(5) 0.01981(11) Uani d . 1 . .
Cd Cd2 0.5000 0.19102(5) 0.58110(4) 0.01744(12) Uani d S 1 . .
S S1 0.67635(6) 0.30002(13) 0.57340(14) 0.0184(2) Uani d . 1 . .
S S2 0.5000 0.8103(2) 0.41513(16) 0.0192(4) Uani d S 1 . .
O O1 0.6589(3) 0.4252(6) 0.4718(4) 0.0387(11) Uani d . 1 . .
O O2 0.6223(2) 0.1661(4) 0.5730(5) 0.0299(8) Uani d . 1 . .
O O3 0.7446(2) 0.2229(5) 0.5454(5) 0.0357(11) Uani d . 1 . .
O O4 0.6794(2) 0.3814(5) 0.7053(4) 0.0299(9) Uani d . 1 . .
O O5 0.5621(3) 0.7036(8) 0.4165(6) 0.0583(18) Uani d . 1 . .
O O6 0.5000 0.9205(6) 0.3000(7) 0.0500(19) Uani d S 1 . .
O O7 0.5000 0.9098(6) 0.5395(5) 0.0303(13) Uani d S 1 . .
O O8 0.5000 0.5445(5) 0.1571(5) 0.0192(11) Uani d S 1 . .
H H8A 0.5000 0.4922 0.0828 0.029 Uiso d SR 1 . .
O O9 0.5000 0.2910(6) 0.3712(5) 0.0201(10) Uani d S 1 . .
H H9A 0.5000 0.1896 0.3440 0.030 Uiso d SR 1 . .
O O10 0.6329(2) 0.2327(5) 0.1789(4) 0.0293(8) Uani d . 1 . .
H H10A 0.6695 0.2468 0.1308 0.044 Uiso d R 1 . .
H H10B 0.5985 0.2025 0.1297 0.044 Uiso d R 1 . .
N N1 0.6921(3) 0.9615(4) 0.3464(5) 0.0238(10) Uani d . 1 . .
H H1A 0.6950 0.9457 0.4356 0.029 Uiso d R 1 . .
H H1B 0.6538 1.0244 0.3276 0.029 Uiso d R 1 . .
H H1C 0.7312 1.0147 0.3174 0.029 Uiso d R 1 . .
H H1D 0.6883 0.8612 0.3052 0.029 Uiso d R 1 . .

loop_
_atom_site_aniso_label
_atom_site_aniso_U_11
_atom_site_aniso_U_22
_atom_site_aniso_U_33
_atom_site_aniso_U_12
_atom_site_aniso_U_13
_atom_site_aniso_U_23
Cd1 0.02190(18) 0.01799(18) 0.01954(18) 0.00123(11) -0.00023(14) 0.00305(13)
Cd2 0.0246(3) 0.0116(2) 0.0161(2) 0.000 0.000 -0.00027(18)
S1 0.0206(6) 0.0174(5) 0.0172(5) 0.0020(4) -0.0014(5) 0.0002(4)
S2 0.0299(10) 0.0120(7) 0.0157(8) 0.000 0.000 -0.0020(5)
O1 0.051(3) 0.034(2) 0.032(2) -0.014(2) -0.024(2) 0.0156(18)
O2 0.028(2) 0.0217(15) 0.040(2) -0.0028(14) -0.0029(18) -0.0014(18)
O3 0.027(2) 0.036(3) 0.045(2) 0.0036(19) 0.0040(16) -0.0123(17)
O4 0.036(2) 0.034(2) 0.0201(17) 0.0036(18) -0.0002(15) -0.0073(15)
O5 0.059(4) 0.066(3) 0.051(3) 0.042(3) -0.027(3) -0.034(3)
O6 0.120(6) 0.016(2) 0.014(2) 0.000 0.000 -0.001(3)
O7 0.063(4) 0.011(2) 0.016(2) 0.000 0.000 -0.0070(19)
O8 0.031(3) 0.014(2) 0.012(2) 0.000 0.000 -0.0018(16)
O9 0.023(3) 0.016(2) 0.021(2) 0.000 0.000 0.0034(17)
O10 0.024(2) 0.0293(19) 0.034(2) 0.0021(16) -0.0009(16) -0.0066(17)
N1 0.034(3) 0.016(2) 0.022(2) 0.0022(15) -0.0038(19) -0.0032(17)

loop_
_atom_type_symbol
_atom_type_description
_atom_type_scat_dispersion_real
_atom_type_scat_dispersion_imag
_atom_type_scat_source
Cd Cd -0.8075 1.2024 'International Tables Vol C Tables 4.2.6.8 and 6.1.1.4'
H H 0.0000 0.0000 'International Tables Vol C Tables 4.2.6.8 and 6.1.1.4'
N N 0.0061 0.0033 'International Tables Vol C Tables 4.2.6.8 and 6.1.1.4'
O O 0.0106 0.0060 'International Tables Vol C Tables 4.2.6.8 and 6.1.1.4'
S S 0.1246 0.1234 'International Tables Vol C Tables 4.2.6.8 and 6.1.1.4'

loop_
_geom_angle_atom_site_label_1
_geom_angle_atom_site_label_2
_geom_angle_atom_site_label_3
_geom_angle_site_symmetry_1
_geom_angle_site_symmetry_3
_geom_angle
_geom_angle_publ_flag
O1 Cd1 O8 . . 163.57(18) ?
O1 Cd1 O9 . . 95.73(17) ?
O8 Cd1 O9 . . 80.52(14) ?
O1 Cd1 O10 . . 94.62(17) ?
O8 Cd1 O10 . . 101.21(15) ?
O9 Cd1 O10 . . 88.27(16) ?
O1 Cd1 O4 . 4_564 86.03(15) ?
O8 Cd1 O4 . 4_564 98.85(13) ?
O9 Cd1 O4 . 4_564 175.79(16) ?
O10 Cd1 O4 . 4_564 87.77(15) ?
O1 Cd1 O5 . . 79.68(19) ?
O8 Cd1 O5 . . 85.11(16) ?
O9 Cd1 O5 . . 99.2(2) ?
O10 Cd1 O5 . . 171.0(2) ?
O4 Cd1 O5 4_564 . 84.9(2) ?
O1 Cd1 Cd1 . 3_655 126.71(14) ?
O8 Cd1 Cd1 . 3_655 42.45(9) ?
O9 Cd1 Cd1 . 3_655 42.79(8) ?
O10 Cd1 Cd1 . 3_655 111.34(10) ?
O4 Cd1 Cd1 4_564 3_655 138.11(10) ?
O5 Cd1 Cd1 . 3_655 77.68(16) ?
O1 Cd1 Cd2 . 2_664 141.66(12) ?
O8 Cd1 Cd2 . 2_664 30.33(10) ?
O9 Cd1 Cd2 . 2_664 106.86(9) ?
O10 Cd1 Cd2 . 2_664 116.18(10) ?
O4 Cd1 Cd2 4_564 2_664 73.69(10) ?
O5 Cd1 Cd2 . 2_664 66.61(14) ?
Cd1 Cd1 Cd2 3_655 2_664 64.443(7) ?
O8 Cd2 O9 2_665 . 89.07(18) ?
O8 Cd2 O7 2_665 1_545 170.68(18) ?
O9 Cd2 O7 . 1_545 100.25(17) ?
O8 Cd2 O2 2_665 . 95.29(9) ?
O9 Cd2 O2 . . 89.88(12) ?
O7 Cd2 O2 1_545 . 84.82(8) ?
O8 Cd2 O2 2_665 3_655 95.29(9) ?
O9 Cd2 O2 . 3_655 89.88(12) ?
O7 Cd2 O2 1_545 3_655 84.82(9) ?
O2 Cd2 O2 . 3_655 169.42(18) ?
O8 Cd2 O6 2_665 2_665 92.24(18) ?
O9 Cd2 O6 . 2_665 178.69(19) ?
O7 Cd2 O6 1_545 2_665 78.44(18) ?
O2 Cd2 O6 . 2_665 90.00(12) ?
O2 Cd2 O6 3_655 2_665 90.00(12) ?
O8 Cd2 Cd1 2_665 4_565 30.80(7) ?
O9 Cd2 Cd1 . 4_565 105.18(11) ?
O7 Cd2 Cd1 1_545 4_565 143.41(9) ?
O2 Cd2 Cd1 . 4_565 69.55(10) ?
O2 Cd2 Cd1 3_655 4_565 120.64(10) ?
O6 Cd2 Cd1 2_665 4_565 76.00(12) ?
O8 Cd2 Cd1 2_665 2_665 30.80(7) ?
O9 Cd2 Cd1 . 2_665 105.18(11) ?
O7 Cd2 Cd1 1_545 2_665 143.41(9) ?
O2 Cd2 Cd1 . 2_665 120.64(10) ?
O2 Cd2 Cd1 3_655 2_665 69.55(10) ?
O6 Cd2 Cd1 2_665 2_665 76.00(12) ?
Cd1 Cd2 Cd1 4_565 2_665 51.115(14) ?
O8 Cd2 H9A 2_665 . 110.1 ?
O9 Cd2 H9A . . 21.0 ?
O7 Cd2 H9A 1_545 . 79.2 ?
O2 Cd2 H9A . . 88.0 ?
O2 Cd2 H9A 3_655 . 88.0 ?
O6 Cd2 H9A 2_665 . 157.7 ?
Cd1 Cd2 H9A 4_565 . 123.7 ?
Cd1 Cd2 H9A 2_665 . 123.7 ?
O3 S1 O1 . . 110.7(3) ?
O3 S1 O4 . . 108.8(3) ?
O1 S1 O4 . . 109.4(3) ?
O3 S1 O2 . . 108.0(2) ?
O1 S1 O2 . . 109.5(3) ?
O4 S1 O2 . . 110.3(3) ?
O6 S2 O5 . 3_655 111.2(3) ?
O6 S2 O5 . . 111.2(3) ?
O5 S2 O5 3_655 . 108.3(6) ?
O6 S2 O7 . . 110.2(3) ?
O5 S2 O7 3_655 . 107.9(2) ?
O5 S2 O7 . . 107.9(2) ?
S1 O1 Cd1 . . 140.5(3) ?
S1 O2 Cd2 . . 128.9(2) ?
S1 O4 Cd1 . 4_565 123.9(2) ?
S2 O5 Cd1 . . 130.8(3) ?
S2 O6 Cd2 . 2_664 120.6(3) ?
S2 O7 Cd2 . 1_565 133.0(3) ?
Cd2 O8 Cd1 2_664 3_655 118.87(13) ?
Cd2 O8 Cd1 2_664 . 118.87(13) ?
Cd1 O8 Cd1 3_655 . 95.09(18) ?
Cd2 O8 H8A 2_664 . 99.4 ?
Cd1 O8 H8A 3_655 . 112.7 ?
Cd1 O8 H8A . . 112.7 ?
Cd2 O9 Cd1 . 3_655 121.45(15) ?
Cd2 O9 Cd1 . . 121.45(15) ?
Cd1 O9 Cd1 3_655 . 94.41(17) ?
Cd2 O9 H9A . . 87.8 ?
Cd1 O9 H9A 3_655 . 117.0 ?
Cd1 O9 H9A . . 117.0 ?
Cd1 O10 H10A . . 118.4 ?
Cd1 O10 H10B . . 103.5 ?
H10A O10 H10B . . 109.5 ?
H1A N1 H1B . . 109.5 ?
H1A N1 H1C . . 109.5 ?
H1B N1 H1C . . 109.5 ?
H1A N1 H1D . . 109.5 ?
H1B N1 H1D . . 109.5 ?
H1C N1 H1D . . 109.5 ?

loop_
_geom_bond_atom_site_label_1
_geom_bond_atom_site_label_2
_geom_bond_site_symmetry_2
_geom_bond_distance
_geom_bond_publ_flag
Cd1 O1 . 2.228(4) ?
Cd1 O8 . 2.266(3) ?
Cd1 O9 . 2.278(3) ?
Cd1 O10 . 2.309(4) ?
Cd1 O4 4_564 2.310(4) ?
Cd1 O5 . 2.333(5) ?
Cd1 Cd1 3_655 3.3439(8) ?
Cd2 O8 2_665 2.235(4) ?
Cd2 O9 . 2.241(5) ?
Cd2 O7 1_545 2.274(5) ?
Cd2 O2 . 2.323(4) ?
Cd2 O2 3_655 2.323(4) ?
Cd2 O6 2_665 2.358(6) ?
Cd2 H9A . 2.3665 ?
S1 O3 . 1.456(4) ?
S1 O1 . 1.459(4) ?
S1 O4 . 1.468(4) ?
S1 O2 . 1.475(4) ?
S2 O6 . 1.444(6) ?
S2 O5 3_655 1.449(5) ?
S2 O5 . 1.449(5) ?
S2 O7 . 1.472(5) ?
O4 Cd1 4_565 2.310(4) ?
O6 Cd2 2_664 2.358(6) ?
O7 Cd2 1_565 2.274(5) ?
O8 Cd2 2_664 2.235(4) ?
O8 Cd1 3_655 2.266(3) ?
O8 H8A . 0.8500 ?
O9 Cd1 3_655 2.278(3) ?
O9 H9A . 0.8501 ?
O10 H10A . 0.8500 ?
O10 H10B . 0.8501 ?
N1 H1A . 0.9000 ?
N1 H1B . 0.9001 ?
N1 H1C . 0.9001 ?
N1 H1D . 0.9000 ?

loop_
_geom_hbond_atom_site_label_D
_geom_hbond_atom_site_label_H
_geom_hbond_atom_site_label_A
_geom_hbond_site_symmetry_A
_geom_hbond_distance_DH
_geom_hbond_distance_HA
_geom_hbond_distance_DA
_geom_hbond_angle_DHA
O10 H10B O7 2_664 0.85 2.25 3.087(5) 167
O10 H10B O5 4_564 0.85 2.36 2.985(6) 131
O9 H9A O6 1_545 0.85 2.18 3.029(7) 173
O8 H8A O5 4_564 0.85 2.56 3.322(9) 150
O8 H8A O5 2_664 0.85 2.56 3.322(9) 150
N1 H1B O10 1_565 0.90 2.26 2.948(6) 133
N1 H1D O4 4_564 0.90 2.18 3.077(5) 180
N1 H1C O4 6_664 0.90 2.19 3.074(7) 168
N1 H1A O3 7_655 0.90 2.38 2.995(6) 126
N1 H1D O2 4_564 0.90 2.64 3.196(7) 121

loop_
_geom_torsion_atom_site_label_1
_geom_torsion_atom_site_label_2
_geom_torsion_atom_site_label_3
_geom_torsion_atom_site_label_4
_geom_torsion_site_symmetry_1
_geom_torsion_site_symmetry_2
_geom_torsion_site_symmetry_3
_geom_torsion_site_symmetry_4
_geom_torsion
_geom_torsion_publ_flag
O3 S1 O1 Cd1 . . . . 105.4(5) ?
O4 S1 O1 Cd1 . . . . -134.6(5) ?
O2 S1 O1 Cd1 . . . . -13.6(6) ?
O8 Cd1 O1 S1 . . . . 106.0(6) ?
O9 Cd1 O1 S1 . . . . 30.2(6) ?
O10 Cd1 O1 S1 . . . . -58.5(6) ?
O4 Cd1 O1 S1 4_564 . . . -146.0(6) ?
O5 Cd1 O1 S1 . . . . 128.5(6) ?
Cd1 Cd1 O1 S1 3_655 . . . 62.5(6) ?
Cd2 Cd1 O1 S1 2_664 . . . 156.8(4) ?
O3 S1 O2 Cd2 . . . . -171.0(3) ?
O1 S1 O2 Cd2 . . . . -50.3(4) ?
O4 S1 O2 Cd2 . . . . 70.2(4) ?
O8 Cd2 O2 S1 2_665 . . . -18.0(4) ?
O9 Cd2 O2 S1 . . . . 71.1(4) ?
O7 Cd2 O2 S1 1_545 . . . 171.4(4) ?
O2 Cd2 O2 S1 3_655 . . . 159.8(9) ?
O6 Cd2 O2 S1 2_665 . . . -110.2(4) ?
Cd1 Cd2 O2 S1 4_565 . . . -35.2(3) ?
Cd1 Cd2 O2 S1 2_665 . . . -36.5(4) ?
O3 S1 O4 Cd1 . . . 4_565 175.6(3) ?
O1 S1 O4 Cd1 . . . 4_565 54.5(3) ?
O2 S1 O4 Cd1 . . . 4_565 -66.0(3) ?
O6 S2 O5 Cd1 . . . . -77.9(6) ?
O5 S2 O5 Cd1 3_655 . . . 44.7(8) ?
O7 S2 O5 Cd1 . . . . 161.1(5) ?
O1 Cd1 O5 S2 . . . . -156.4(6) ?
O8 Cd1 O5 S2 . . . . 17.4(6) ?
O9 Cd1 O5 S2 . . . . -62.2(6) ?
O4 Cd1 O5 S2 4_564 . . . 116.8(6) ?
Cd1 Cd1 O5 S2 3_655 . . . -24.9(5) ?
Cd2 Cd1 O5 S2 2_664 . . . 42.3(5) ?
O5 S2 O6 Cd2 3_655 . . 2_664 -60.4(3) ?
O5 S2 O6 Cd2 . . . 2_664 60.4(3) ?
O7 S2 O6 Cd2 . . . 2_664 180.0 ?
O6 S2 O7 Cd2 . . . 1_565 0.000(2) ?
O5 S2 O7 Cd2 3_655 . . 1_565 -121.6(4) ?
O5 S2 O7 Cd2 . . . 1_565 121.6(4) ?
O1 Cd1 O8 Cd2 . . . 2_664 72.2(6) ?
O9 Cd1 O8 Cd2 . . . 2_664 150.2(2) ?
O10 Cd1 O8 Cd2 . . . 2_664 -123.5(2) ?
O4 Cd1 O8 Cd2 4_564 . . 2_664 -34.0(2) ?
O5 Cd1 O8 Cd2 . . . 2_664 50.0(3) ?
Cd1 Cd1 O8 Cd2 3_655 . . 2_664 127.1(3) ?
O1 Cd1 O8 Cd1 . . . 3_655 -54.8(6) ?
O9 Cd1 O8 Cd1 . . . 3_655 23.12(17) ?
O10 Cd1 O8 Cd1 . . . 3_655 109.44(16) ?
O4 Cd1 O8 Cd1 4_564 . . 3_655 -161.09(15) ?
O5 Cd1 O8 Cd1 . . . 3_655 -77.1(2) ?
Cd2 Cd1 O8 Cd1 2_664 . . 3_655 -127.1(3) ?
O8 Cd2 O9 Cd1 2_665 . . 3_655 -59.33(18) ?
O7 Cd2 O9 Cd1 1_545 . . 3_655 120.67(18) ?
O2 Cd2 O9 Cd1 . . . 3_655 -154.6(2) ?
O2 Cd2 O9 Cd1 3_655 . . 3_655 36.0(2) ?
Cd1 Cd2 O9 Cd1 4_565 . . 3_655 -85.89(17) ?
Cd1 Cd2 O9 Cd1 2_665 . . 3_655 -32.8(2) ?
O8 Cd2 O9 Cd1 2_665 . . . 59.33(18) ?
O7 Cd2 O9 Cd1 1_545 . . . -120.67(18) ?
O2 Cd2 O9 Cd1 . . . . -36.0(2) ?
O2 Cd2 O9 Cd1 3_655 . . . 154.6(2) ?
Cd1 Cd2 O9 Cd1 4_565 . . . 32.8(2) ?
Cd1 Cd2 O9 Cd1 2_665 . . . 85.89(17) ?
O1 Cd1 O9 Cd2 . . . . 9.6(2) ?
O8 Cd1 O9 Cd2 . . . . -154.3(2) ?
O10 Cd1 O9 Cd2 . . . . 104.0(2) ?
O5 Cd1 O9 Cd2 . . . . -70.9(2) ?
Cd1 Cd1 O9 Cd2 3_655 . . . -131.3(3) ?
Cd2 Cd1 O9 Cd2 2_664 . . . -139.10(15) ?
O1 Cd1 O9 Cd1 . . . 3_655 140.89(19) ?
O8 Cd1 O9 Cd1 . . . 3_655 -22.97(17) ?
O10 Cd1 O9 Cd1 . . . 3_655 -124.63(17) ?
O5 Cd1 O9 Cd1 . . . 3_655 60.45(19) ?
Cd2 Cd1 O9 Cd1 2_664 . . 3_655 -7.76(18) ?
